data_4084528
loop_
_publ_author_name
'Karthik, Vedhagiri'
'Gupta, Vivek'
'Anantharaman, Ganapathi'

_publ_section_title
;
 Synthesis of Imidazole-Based Functionalized Mesoionic Carbene Complexes
 of Palladium: Comparison of Donor Properties and Catalytic Activity
 toward Suzuki--Miyaura Coupling
;
_journal_issue 21
_journal_name_full Organometallics
_journal_page_first 6218
_journal_paper_doi 10.1021/om5009023
_journal_volume 33
_journal_year 2014
_chemical_formula_moiety 'C38 H48 Cl2 Ir2 N4 S2'
_chemical_formula_sum 'C38 H48 Cl2 Ir2 N4 S2'
_chemical_formula_weight 1080.22
_chemical_name_common 'Ir- NHC COMPLEX'
_chemical_name_systematic
; 
 ? 
;
_space_group_IT_number 15
_symmetry_cell_setting monoclinic
_symmetry_space_group_name_Hall '-C 2yc'
_symmetry_space_group_name_H-M 'C 1 2/c 1'
_atom_sites_solution_hydrogens geom
_atom_sites_solution_primary direct
_atom_sites_solution_secondary difmap
_audit_creation_method SHELXL-97
_cell_angle_alpha 90.00
_cell_angle_beta 96.87(3)
_cell_angle_gamma 90.00
_cell_formula_units_Z 4
_cell_length_a 22.783(5)
_cell_length_b 7.0104(14)
_cell_length_c 23.589(5)
_cell_measurement_reflns_used 3985
_cell_measurement_temperature 153(2)
_cell_measurement_theta_max 28.23
_cell_measurement_theta_min 2.35
_cell_volume 3740.5(14)
_computing_cell_refinement 'Bruker SMART'
_computing_data_collection 'Bruker SMART'
_computing_data_reduction 'Bruker SAINT'
_computing_molecular_graphics 'ORTEP 3v2'
_computing_structure_refinement 'SHELXL-97 (Sheldrick, 1997)'
_computing_structure_solution 'SHELXS-97 (Sheldrick, 1990)'
_diffrn_ambient_temperature 153(2)
_diffrn_measured_fraction_theta_full 0.995
_diffrn_measured_fraction_theta_max 0.995
_diffrn_measurement_device_type 'CCD area detector'
_diffrn_measurement_method 'phi and omega scans'
_diffrn_radiation_monochromator graphite
_diffrn_radiation_source 'fine-focus sealed tube'
_diffrn_radiation_type MoK\a
_diffrn_radiation_wavelength 0.71073
_diffrn_reflns_av_R_equivalents 0.0554
_diffrn_reflns_av_sigmaI/netI 0.0578
_diffrn_reflns_limit_h_max 28
_diffrn_reflns_limit_h_min -24
_diffrn_reflns_limit_k_max 8
_diffrn_reflns_limit_k_min -8
_diffrn_reflns_limit_l_max 17
_diffrn_reflns_limit_l_min -29
_diffrn_reflns_number 9907
_diffrn_reflns_theta_full 26.00
_diffrn_reflns_theta_max 26.00
_diffrn_reflns_theta_min 1.74
_exptl_absorpt_coefficient_mu 7.396
_exptl_absorpt_correction_T_max 0.5250
_exptl_absorpt_correction_T_min 0.3193
_exptl_absorpt_correction_type empirical
_exptl_absorpt_process_details sadabs
_exptl_crystal_colour Yellow
_exptl_crystal_density_diffrn 1.918
_exptl_crystal_density_method 'not measured'
_exptl_crystal_description Needle
_exptl_crystal_F_000 2096
_exptl_crystal_size_max 0.20
_exptl_crystal_size_mid 0.18
_exptl_crystal_size_min 0.10
_refine_diff_density_max 3.360
_refine_diff_density_min -2.475
_refine_diff_density_rms 0.332
_refine_ls_extinction_method none
_refine_ls_goodness_of_fit_ref 1.124
_refine_ls_hydrogen_treatment constr
_refine_ls_matrix_type full
_refine_ls_number_parameters 219
_refine_ls_number_reflns 3657
_refine_ls_number_restraints 0
_refine_ls_restrained_S_all 1.124
_refine_ls_R_factor_all 0.0616
_refine_ls_R_factor_gt 0.0432
_refine_ls_shift/su_max 0.001
_refine_ls_shift/su_mean 0.000
_refine_ls_structure_factor_coef Fsqd
_refine_ls_weighting_details 'calc w=1/[\s^2^(Fo^2^)+(0.0865P)^2^+47.5305P] where P=(Fo^2^+2Fc^2^)/3'
_refine_ls_weighting_scheme calc
_refine_ls_wR_factor_gt 0.1120
_refine_ls_wR_factor_ref 0.1523
_reflns_number_gt 2949
_reflns_number_total 3657
_reflns_threshold_expression >2sigma(I)
_cod_data_source_file om5009023_si_002.cif
_cod_data_source_block 11marb
_cod_depositor_comments
;
The following automatic conversions were performed:

'_symmetry_cell_setting' value 'Monoclinic' changed to 'monoclinic'
according to
/home/saulius/struct/COD-crude-data--automatic-downloads/rss-feeds/ACS/lib/dictionaries/cif_core.dic
dictionary named 'cif_core.dic' version 2.4.2 from
2011-04-26.

'_exptl_absorpt_correction_type' value 'Empirical'
changed to 'empirical' according to
/home/saulius/struct/COD-crude-data--automatic-downloads/rss-feeds/ACS/lib/dictionaries/cif_core.dic
dictionary named 'cif_core.dic' version 2.4.2 from 2011-04-26.

Automatic conversion script
Id: cif_fix_values 2827 2014-09-09 07:05:25Z andrius 

 Adding full bibliography for 4084527--4084532.cif.
;
_cod_original_cell_volume 3740.4(13)
_cod_original_sg_symbol_Hall '-C 2Yc '
_cod_original_sg_symbol_H-M C2/c
_cod_database_code 4084528

loop_
_symmetry_equiv_pos_as_xyz
'x, y, z'
'-x, y, -z+1/2'
'x+1/2, y+1/2, z'
'-x+1/2, y+1/2, -z+1/2'
'-x, -y, -z'
'x, -y, z-1/2'
'-x+1/2, -y+1/2, -z'
'x+1/2, -y+1/2, z-1/2'

loop_
_atom_site_label
_atom_site_type_symbol
_atom_site_fract_x
_atom_site_fract_y
_atom_site_fract_z
_atom_site_U_iso_or_equiv
_atom_site_adp_type
_atom_site_occupancy
_atom_site_symmetry_multiplicity
_atom_site_calc_flag
_atom_site_refinement_flags
C1 C 0.1203(4) 0.8373(12) 0.5050(4) 0.020(2) Uani 1 1 d .
C2 C 0.1637(4) 0.9362(14) 0.5923(4) 0.023(2) Uani 1 1 d .
H2 H 0.1862 1.0077 0.6201 0.028 Uiso 1 1 calc R
C3 C 0.1336(4) 0.7800(14) 0.6013(4) 0.022(2) Uani 1 1 d .
C4 C 0.0709(4) 0.5466(14) 0.5381(4) 0.027(2) Uani 1 1 d .
H4A H 0.0347 0.5621 0.5547 0.040 Uiso 1 1 calc R
H4B H 0.0924 0.4397 0.5555 0.040 Uiso 1 1 calc R
H4C H 0.0621 0.5247 0.4978 0.040 Uiso 1 1 calc R
C5 C 0.1876(4) 1.1230(16) 0.5061(5) 0.030(2) Uani 1 1 d .
H5A H 0.2011 1.2203 0.5332 0.044 Uiso 1 1 calc R
H5B H 0.1614 1.1782 0.4756 0.044 Uiso 1 1 calc R
H5C H 0.2210 1.0673 0.4910 0.044 Uiso 1 1 calc R
C6 C 0.1795(4) 0.4850(13) 0.6705(4) 0.025(2) Uani 1 1 d .
C7 C 0.2268(4) 0.4848(14) 0.6386(4) 0.023(2) Uani 1 1 d .
H7 H 0.2299 0.5779 0.6110 0.028 Uiso 1 1 calc R
C8 C 0.2695(4) 0.3435(14) 0.6483(4) 0.025(2) Uani 1 1 d .
H8 H 0.3014 0.3434 0.6272 0.030 Uiso 1 1 calc R
C9 C 0.2656(4) 0.2020(12) 0.6891(4) 0.020(2) Uani 1 1 d .
H9 H 0.2943 0.1074 0.6951 0.024 Uiso 1 1 calc R
C10 C 0.2177(5) 0.2055(15) 0.7206(5) 0.033(3) Uani 1 1 d .
H10 H 0.2149 0.1117 0.7481 0.039 Uiso 1 1 calc R
C11 C 0.1744(4) 0.3420(13) 0.7126(5) 0.024(2) Uani 1 1 d .
H11 H 0.1426 0.3414 0.7340 0.029 Uiso 1 1 calc R
C12 C 0.0526(4) 1.0772(14) 0.4229(4) 0.023(2) Uani 1 1 d .
H12 H 0.0754 1.1075 0.4571 0.028 Uiso 1 1 calc R
C13 C 0.0122(4) 0.9182(14) 0.4216(4) 0.023(2) Uani 1 1 d .
H13 H 0.0115 0.8450 0.4544 0.028 Uiso 1 1 calc R
C14 C -0.0302(4) 0.8655(15) 0.3673(5) 0.030(2) Uani 1 1 d .
H14A H -0.0670 0.8168 0.3785 0.036 Uiso 1 1 calc R
H14B H -0.0392 0.9793 0.3445 0.036 Uiso 1 1 calc R
C15 C -0.0031(4) 0.7159(14) 0.3314(4) 0.025(2) Uani 1 1 d .
H15A H -0.0147 0.5903 0.3432 0.029 Uiso 1 1 calc R
H15B H -0.0191 0.7327 0.2917 0.029 Uiso 1 1 calc R
C16 C 0.0640(4) 0.7249(14) 0.3360(4) 0.022(2) Uani 1 1 d .
H16 H 0.0853 0.6126 0.3435 0.027 Uiso 1 1 calc R
C17 C 0.0950(4) 0.8918(14) 0.3297(4) 0.023(2) Uani 1 1 d .
H17 H 0.1360 0.8835 0.3339 0.027 Uiso 1 1 calc R
C18 C 0.0678(5) 1.0896(15) 0.3162(5) 0.032(2) Uani 1 1 d .
H18A H 0.0935 1.1626 0.2944 0.039 Uiso 1 1 calc R
H18B H 0.0299 1.0751 0.2931 0.039 Uiso 1 1 calc R
C19 C 0.0593(5) 1.1967(12) 0.3705(5) 0.029(2) Uani 1 1 d .
H19A H 0.0244 1.2762 0.3627 0.035 Uiso 1 1 calc R
H19B H 0.0929 1.2810 0.3795 0.035 Uiso 1 1 calc R
Cl1 Cl 0.18058(9) 0.6083(3) 0.41852(10) 0.0235(5) Uani 1 1 d .
Ir1 Ir 0.099609(14) 0.82004(5) 0.420453(15) 0.01842(17) Uani 1 1 d .
N1 N 0.1075(3) 0.7228(11) 0.5479(3) 0.0217(17) Uani 1 1 d .
N2 N 0.1562(3) 0.9749(11) 0.5345(3) 0.0219(17) Uani 1 1 d .
S1 S 0.12351(11) 0.6676(3) 0.66544(11) 0.0243(5) Uani 1 1 d .

loop_
_atom_site_aniso_label
_atom_site_aniso_U_11
_atom_site_aniso_U_22
_atom_site_aniso_U_33
_atom_site_aniso_U_23
_atom_site_aniso_U_13
_atom_site_aniso_U_12
C1 0.022(5) 0.015(4) 0.025(5) 0.014(4) 0.006(4) 0.000(3)
C2 0.023(4) 0.036(6) 0.009(4) -0.001(4) -0.005(4) -0.004(4)
C3 0.017(4) 0.033(5) 0.015(5) -0.009(4) -0.006(4) -0.003(4)
C4 0.025(5) 0.026(5) 0.027(5) 0.006(4) -0.010(4) -0.012(4)
C5 0.029(5) 0.036(6) 0.027(6) 0.003(5) 0.013(4) -0.017(5)
C6 0.025(5) 0.024(5) 0.027(5) -0.010(4) 0.005(4) -0.004(4)
C7 0.023(4) 0.035(5) 0.011(4) 0.003(4) -0.002(4) -0.014(4)
C8 0.023(5) 0.032(5) 0.019(5) -0.009(4) -0.006(4) -0.008(4)
C9 0.024(5) 0.014(4) 0.022(5) -0.002(4) 0.002(4) 0.001(3)
C10 0.032(5) 0.035(6) 0.026(6) 0.009(5) -0.020(5) -0.017(4)
C11 0.025(5) 0.023(5) 0.025(6) -0.008(4) 0.009(4) -0.007(4)
C12 0.019(4) 0.027(5) 0.023(5) -0.007(4) 0.001(4) 0.008(4)
C13 0.019(4) 0.027(5) 0.023(5) 0.007(4) 0.001(4) 0.006(4)
C14 0.024(5) 0.028(5) 0.040(7) 0.016(5) 0.010(5) 0.001(4)
C15 0.026(5) 0.028(5) 0.019(5) -0.009(4) 0.001(4) -0.006(4)
C16 0.025(5) 0.024(5) 0.014(5) -0.002(4) -0.011(4) 0.004(4)
C17 0.028(5) 0.027(5) 0.014(5) 0.000(4) 0.006(4) -0.009(4)
C18 0.037(6) 0.027(6) 0.033(6) 0.011(5) 0.006(5) 0.002(4)
C19 0.048(6) 0.004(4) 0.036(7) 0.005(4) 0.006(5) 0.002(4)
Cl1 0.0196(10) 0.0222(11) 0.0287(13) -0.0028(10) 0.0026(9) 0.0045(9)
Ir1 0.0207(2) 0.0197(3) 0.0147(3) 0.00073(13) 0.00136(16) 0.00000(13)
N1 0.023(4) 0.022(4) 0.020(4) 0.007(3) 0.002(3) 0.001(3)
N2 0.023(4) 0.023(4) 0.019(4) 0.003(3) 0.000(3) -0.013(3)
S1 0.0260(12) 0.0287(13) 0.0187(13) 0.0039(9) 0.0047(10) 0.0014(9)

loop_
_atom_type_symbol
_atom_type_description
_atom_type_scat_dispersion_real
_atom_type_scat_dispersion_imag
_atom_type_scat_source
C C 0.0033 0.0016 'International Tables Vol C Tables 4.2.6.8 and 6.1.1.4'
H H 0.0000 0.0000 'International Tables Vol C Tables 4.2.6.8 and 6.1.1.4'
N N 0.0061 0.0033 'International Tables Vol C Tables 4.2.6.8 and 6.1.1.4'
S S 0.1246 0.1234 'International Tables Vol C Tables 4.2.6.8 and 6.1.1.4'
Cl Cl 0.1484 0.1585 'International Tables Vol C Tables 4.2.6.8 and 6.1.1.4'
Ir Ir -1.4442 7.9887 'International Tables Vol C Tables 4.2.6.8 and 6.1.1.4'

loop_
_geom_angle_atom_site_label_1
_geom_angle_atom_site_label_2
_geom_angle_atom_site_label_3
_geom_angle
N1 C1 N2 101.7(8)
N1 C1 Ir1 131.7(7)
N2 C1 Ir1 126.4(6)
C3 C2 N2 108.5(8)
C3 C2 H2 125.8
N2 C2 H2 125.8
C2 C3 N1 105.5(8)
C2 C3 S1 129.7(7)
N1 C3 S1 124.7(7)
N1 C4 H4A 109.5
N1 C4 H4B 109.5
H4A C4 H4B 109.5
N1 C4 H4C 109.5
H4A C4 H4C 109.5
H4B C4 H4C 109.5
N2 C5 H5A 109.5
N2 C5 H5B 109.5
H5A C5 H5B 109.5
N2 C5 H5C 109.5
H5A C5 H5C 109.5
H5B C5 H5C 109.5
C7 C6 C11 120.8(9)
C7 C6 S1 123.7(8)
C11 C6 S1 115.4(7)
C6 C7 C8 119.0(9)
C6 C7 H7 120.5
C8 C7 H7 120.5
C7 C8 C9 121.5(9)
C7 C8 H8 119.3
C9 C8 H8 119.3
C8 C9 C10 118.4(9)
C8 C9 H9 120.8
C10 C9 H9 120.8
C11 C10 C9 122.4(10)
C11 C10 H10 118.8
C9 C10 H10 118.8
C10 C11 C6 117.9(9)
C10 C11 H11 121.0
C6 C11 H11 121.0
C13 C12 C19 122.4(9)
C13 C12 Ir1 70.3(5)
C19 C12 Ir1 110.5(6)
C13 C12 H12 118.8
C19 C12 H12 118.8
Ir1 C12 H12 89.2
C12 C13 C14 122.2(8)
C12 C13 Ir1 69.6(5)
C14 C13 Ir1 114.0(6)
C12 C13 H13 118.9
C14 C13 H13 118.9
Ir1 C13 H13 86.6
C15 C14 C13 111.6(8)
C15 C14 H14A 109.3
C13 C14 H14A 109.3
C15 C14 H14B 109.3
C13 C14 H14B 109.3
H14A C14 H14B 108.0
C16 C15 C14 113.7(8)
C16 C15 H15A 108.8
C14 C15 H15A 108.8
C16 C15 H15B 108.8
C14 C15 H15B 108.8
H15A C15 H15B 107.7
C17 C16 C15 123.3(9)
C17 C16 Ir1 72.5(5)
C15 C16 Ir1 110.0(6)
C17 C16 H16 118.4
C15 C16 H16 118.4
Ir1 C16 H16 87.5
C16 C17 C18 125.9(9)
C16 C17 Ir1 70.5(5)
C18 C17 Ir1 112.3(7)
C16 C17 H17 117.0
C18 C17 H17 117.0
Ir1 C17 H17 87.1
C19 C18 C17 111.3(8)
C19 C18 H18A 109.4
C17 C18 H18A 109.4
C19 C18 H18B 109.4
C17 C18 H18B 109.4
H18A C18 H18B 108.0
C18 C19 C12 116.7(8)
C18 C19 H19A 108.1
C12 C19 H19A 108.1
C18 C19 H19B 108.1
C12 C19 H19B 108.1
H19A C19 H19B 107.3
C1 Ir1 C12 88.9(4)
C1 Ir1 C13 94.4(4)
C12 Ir1 C13 40.1(4)
C1 Ir1 C16 162.8(4)
C12 Ir1 C16 98.8(4)
C13 Ir1 C16 82.1(4)
C1 Ir1 C17 160.1(4)
C12 Ir1 C17 82.2(4)
C13 Ir1 C17 90.2(4)
C16 Ir1 C17 37.1(4)
C1 Ir1 Cl1 88.0(3)
C12 Ir1 Cl1 159.6(3)
C13 Ir1 Cl1 160.3(3)
C16 Ir1 Cl1 89.8(3)
C17 Ir1 Cl1 94.1(3)
C1 N1 C3 113.6(8)
C1 N1 C4 122.8(8)
C3 N1 C4 123.5(8)
C2 N2 C1 110.7(7)
C2 N2 C5 125.4(8)
C1 N2 C5 123.4(8)
C3 S1 C6 102.3(5)

loop_
_geom_bond_atom_site_label_1
_geom_bond_atom_site_label_2
_geom_bond_distance
C1 N1 1.351(12)
C1 N2 1.395(12)
C1 Ir1 1.997(11)
C2 C3 1.323(14)
C2 N2 1.380(11)
C2 H2 0.9300
C3 N1 1.387(12)
C3 S1 1.744(10)
C4 N1 1.492(12)
C4 H4A 0.9600
C4 H4B 0.9600
C4 H4C 0.9600
C5 N2 1.468(12)
C5 H5A 0.9600
C5 H5B 0.9600
C5 H5C 0.9600
C6 C7 1.387(13)
C6 C11 1.426(14)
C6 S1 1.801(10)
C7 C8 1.388(14)
C7 H7 0.9300
C8 C9 1.392(14)
C8 H8 0.9300
C9 C10 1.393(16)
C9 H9 0.9300
C10 C11 1.372(15)
C10 H10 0.9300
C11 H11 0.9300
C12 C13 1.444(13)
C12 C19 1.516(14)
C12 Ir1 2.101(9)
C12 H12 0.9300
C13 C14 1.556(14)
C13 Ir1 2.110(8)
C13 H13 0.9300
C14 C15 1.525(14)
C14 H14A 0.9700
C14 H14B 0.9700
C15 C16 1.521(13)
C15 H15A 0.9700
C15 H15B 0.9700
C16 C17 1.384(14)
C16 Ir1 2.164(9)
C16 H16 0.9300
C17 C18 1.536(14)
C17 Ir1 2.190(9)
C17 H17 0.9300
C18 C19 1.515(16)
C18 H18A 0.9700
C18 H18B 0.9700
C19 H19A 0.9700
C19 H19B 0.9700
Cl1 Ir1 2.373(2)

loop_
_geom_torsion_atom_site_label_1
_geom_torsion_atom_site_label_2
_geom_torsion_atom_site_label_3
_geom_torsion_atom_site_label_4
_geom_torsion
N2 C2 C3 N1 0.2(10)
N2 C2 C3 S1 -176.8(7)
C11 C6 C7 C8 -0.3(14)
S1 C6 C7 C8 176.0(7)
C6 C7 C8 C9 0.4(14)
C7 C8 C9 C10 -0.4(14)
C8 C9 C10 C11 0.4(15)
C9 C10 C11 C6 -0.3(15)
C7 C6 C11 C10 0.3(14)
S1 C6 C11 C10 -176.4(7)
C19 C12 C13 C14 -3.8(13)
Ir1 C12 C13 C14 -106.1(8)
C19 C12 C13 Ir1 102.3(8)
C12 C13 C14 C15 93.4(10)
Ir1 C13 C14 C15 13.2(10)
C13 C14 C15 C16 -29.9(12)
C14 C15 C16 C17 -49.6(13)
C14 C15 C16 Ir1 32.1(10)
C15 C16 C17 C18 -1.1(15)
Ir1 C16 C17 C18 -103.9(9)
C15 C16 C17 Ir1 102.8(9)
C16 C17 C18 C19 89.8(12)
Ir1 C17 C18 C19 8.3(10)
C17 C18 C19 C12 -25.3(13)
C13 C12 C19 C18 -48.9(14)
Ir1 C12 C19 C18 30.2(12)
N1 C1 Ir1 C12 117.6(9)
N2 C1 Ir1 C12 -66.1(8)
N1 C1 Ir1 C13 77.8(9)
N2 C1 Ir1 C13 -105.8(8)
N1 C1 Ir1 C16 0.3(18)
N2 C1 Ir1 C16 176.6(10)
N1 C1 Ir1 C17 -179.2(9)
N2 C1 Ir1 C17 -2.9(16)
N1 C1 Ir1 Cl1 -82.6(9)
N2 C1 Ir1 Cl1 93.7(8)
C13 C12 Ir1 C1 -98.2(6)
C19 C12 Ir1 C1 143.5(7)
C19 C12 Ir1 C13 -118.3(9)
C13 C12 Ir1 C16 66.4(6)
C19 C12 Ir1 C16 -51.9(8)
C13 C12 Ir1 C17 99.6(6)
C19 C12 Ir1 C17 -18.6(7)
C13 C12 Ir1 Cl1 -179.6(6)
C19 C12 Ir1 Cl1 62.1(12)
C12 C13 Ir1 C1 83.0(6)
C14 C13 Ir1 C1 -159.8(7)
C14 C13 Ir1 C12 117.2(9)
C12 C13 Ir1 C16 -113.9(6)
C14 C13 Ir1 C16 3.2(7)
C12 C13 Ir1 C17 -77.6(6)
C14 C13 Ir1 C17 39.5(7)
C12 C13 Ir1 Cl1 179.6(6)
C14 C13 Ir1 Cl1 -63.2(11)
C17 C16 Ir1 C1 -179.7(11)
C15 C16 Ir1 C1 60.5(14)
C17 C16 Ir1 C12 64.3(6)
C15 C16 Ir1 C12 -55.5(7)
C17 C16 Ir1 C13 100.9(6)
C15 C16 Ir1 C13 -18.9(7)
C15 C16 Ir1 C17 -119.8(9)
C17 C16 Ir1 Cl1 -97.1(6)
C15 C16 Ir1 Cl1 143.1(6)
C16 C17 Ir1 C1 179.8(9)
C18 C17 Ir1 C1 -58.4(14)
C16 C17 Ir1 C12 -116.0(6)
C18 C17 Ir1 C12 5.8(7)
C16 C17 Ir1 C13 -76.6(6)
C18 C17 Ir1 C13 45.3(7)
C18 C17 Ir1 C16 121.8(9)
C16 C17 Ir1 Cl1 84.2(6)
C18 C17 Ir1 Cl1 -154.0(6)
N2 C1 N1 C3 -0.7(10)
Ir1 C1 N1 C3 176.3(7)
N2 C1 N1 C4 -178.0(8)
Ir1 C1 N1 C4 -1.0(14)
C2 C3 N1 C1 0.3(11)
S1 C3 N1 C1 177.6(7)
C2 C3 N1 C4 177.6(8)
S1 C3 N1 C4 -5.2(13)
C3 C2 N2 C1 -0.7(11)
C3 C2 N2 C5 -172.6(9)
N1 C1 N2 C2 0.9(10)
Ir1 C1 N2 C2 -176.4(7)
N1 C1 N2 C5 172.9(9)
Ir1 C1 N2 C5 -4.3(13)
C2 C3 S1 C6 -96.5(10)
N1 C3 S1 C6 86.9(9)
C7 C6 S1 C3 16.3(9)
C11 C6 S1 C3 -167.1(7)
